data_7107891
loop_
_publ_author_name
'Andreas Glockner'
'Constantin G. Daniliuc'
'Matthias Freytag'
'Peter G. Jones'
'Matthias Tamm'

_publ_section_title
;
 A slipped multi-decker zirconium complex with an eta^7^:eta^2^-bridging
 cycloheptatrienyl ligand
;
_journal_name_full Chem.Commun.
_journal_page_first 6598
_journal_paper_doi 10.1039/c2cc32961a
_journal_volume 48
_journal_year 2012
_chemical_formula_sum 'C17 H33 N O Si2 Zr'
_chemical_formula_weight 414.84
_chemical_name_systematic
;
?
;
_space_group_IT_number 14
_symmetry_cell_setting monoclinic
_symmetry_space_group_name_Hall '-P 2ybc'
_symmetry_space_group_name_H-M 'P 1 21/c 1'
_atom_sites_solution_hydrogens geom
_atom_sites_solution_primary direct
_atom_sites_solution_secondary difmap
_audit_creation_method SHELXL-97
_cell_angle_alpha 90.00
_cell_angle_beta 99.648(2)
_cell_angle_gamma 90.00
_cell_formula_units_Z 4
_cell_length_a 10.2102(2)
_cell_length_b 10.7387(2)
_cell_length_c 19.2391(4)
_cell_measurement_reflns_used 19007
_cell_measurement_temperature 100(2)
_cell_measurement_theta_max 75.7899
_cell_measurement_theta_min 4.1133
_cell_volume 2079.62(7)
_computing_cell_refinement
;
?
;
_computing_data_collection
;
?
;
_computing_data_reduction
;
?
;
_computing_molecular_graphics 'BRUKER XP'
_computing_publication_material SHELXL-97
_computing_structure_refinement 'SHELXL-97 (Sheldrick, 1997)'
_computing_structure_solution 'SHELXS-97 (Sheldrick, 1990)'
_diffrn_ambient_temperature 100(2)
_diffrn_detector_area_resol_mean 10.3543
_diffrn_measured_fraction_theta_full 0.999
_diffrn_measured_fraction_theta_max 0.993
_diffrn_measurement_device_type 'Oxford Diffraction Xcalibur, Atlas, Nova'
_diffrn_measurement_method '\w scans'
_diffrn_radiation_monochromator mirror
_diffrn_radiation_source 'Nova (Cu) X-ray Source'
_diffrn_radiation_type 'Cu K\a'
_diffrn_radiation_wavelength 1.54184
_diffrn_reflns_av_R_equivalents 0.0178
_diffrn_reflns_av_sigmaI/netI 0.0120
_diffrn_reflns_limit_h_max 12
_diffrn_reflns_limit_h_min -10
_diffrn_reflns_limit_k_max 12
_diffrn_reflns_limit_k_min -13
_diffrn_reflns_limit_l_max 24
_diffrn_reflns_limit_l_min -23
_diffrn_reflns_number 22020
_diffrn_reflns_theta_full 72.50
_diffrn_reflns_theta_max 75.98
_diffrn_reflns_theta_min 4.39
_exptl_absorpt_coefficient_mu 5.437
_exptl_absorpt_correction_T_max 1.00000
_exptl_absorpt_correction_T_min 0.73269
_exptl_absorpt_correction_type multi-scan
_exptl_absorpt_process_details
;
?
;
_exptl_crystal_colour red
_exptl_crystal_density_diffrn 1.325
_exptl_crystal_density_method 'not measured'
_exptl_crystal_description prism
_exptl_crystal_F_000 872
_exptl_crystal_size_max 0.13
_exptl_crystal_size_mid 0.09
_exptl_crystal_size_min 0.05
_refine_diff_density_max 0.407
_refine_diff_density_min -0.514
_refine_diff_density_rms 0.059
_refine_ls_extinction_coef 0.00114(6)
_refine_ls_extinction_expression Fc^*^=kFc[1+0.001xFc^2^\l^3^/sin(2\q)]^-1/4^
_refine_ls_extinction_method SHELXL
_refine_ls_goodness_of_fit_ref 1.051
_refine_ls_hydrogen_treatment mixed
_refine_ls_matrix_type full
_refine_ls_number_parameters 234
_refine_ls_number_reflns 4301
_refine_ls_number_restraints 0
_refine_ls_restrained_S_all 1.051
_refine_ls_R_factor_all 0.0205
_refine_ls_R_factor_gt 0.0203
_refine_ls_shift/su_max 0.002
_refine_ls_shift/su_mean 0.000
_refine_ls_structure_factor_coef Fsqd
_refine_ls_weighting_details 'calc w=1/[\s^2^(Fo^2^)+(0.0300P)^2^+1.0255P] where P=(Fo^2^+2Fc^2^)/3'
_refine_ls_weighting_scheme calc
_refine_ls_wR_factor_gt 0.0516
_refine_ls_wR_factor_ref 0.0518
_reflns_number_gt 4248
_reflns_number_total 4301
_reflns_threshold_expression >2sigma(I)
_cod_data_source_file c2cc32961a.txt
_cod_data_source_block temp_andyg51
_cod_original_sg_symbol_H-M 'P 21/c'
_cod_database_code 7107891

loop_
_symmetry_equiv_pos_as_xyz
'x, y, z'
'-x, y+1/2, -z+1/2'
'-x, -y, -z'
'x, -y-1/2, z-1/2'

loop_
_atom_site_label
_atom_site_type_symbol
_atom_site_fract_x
_atom_site_fract_y
_atom_site_fract_z
_atom_site_U_iso_or_equiv
_atom_site_adp_type
_atom_site_occupancy
_atom_site_symmetry_multiplicity
_atom_site_calc_flag
_atom_site_refinement_flags
Zr Zr 0.665240(10) 0.264200(10) 0.158295(6) 0.01462(6) Uani 1 1 d .
Si1 Si 0.77916(4) 0.17681(3) 0.014353(19) 0.01694(9) Uani 1 1 d .
Si2 Si 0.97843(4) 0.27953(3) 0.13636(2) 0.01684(9) Uani 1 1 d .
O O 0.67431(10) 0.47694(9) 0.13417(5) 0.0198(2) Uani 1 1 d .
N N 0.81839(12) 0.24973(10) 0.09493(6) 0.0156(2) Uani 1 1 d .
C1 C 0.68960(17) 0.11224(16) 0.24635(9) 0.0305(3) Uani 1 1 d .
H1 H 0.767(2) 0.073(2) 0.2663(12) 0.042(6) Uiso 1 1 d .
C2 C 0.62194(17) 0.05553(14) 0.18433(9) 0.0302(3) Uani 1 1 d .
H2 H 0.664(2) -0.015(2) 0.1677(11) 0.037(6) Uiso 1 1 d .
C3 C 0.51362(16) 0.10216(15) 0.13558(9) 0.0287(3) Uani 1 1 d .
H3 H 0.492(2) 0.056(2) 0.0943(12) 0.038(6) Uiso 1 1 d .
C4 C 0.43967(15) 0.21419(16) 0.13928(9) 0.0274(3) Uani 1 1 d .
H4 H 0.376(2) 0.2337(19) 0.0993(12) 0.034(6) Uiso 1 1 d .
C5 C 0.45460(15) 0.30386(15) 0.19461(9) 0.0258(3) Uani 1 1 d .
H5 H 0.401(2) 0.371(2) 0.1871(10) 0.031(5) Uiso 1 1 d .
C6 C 0.55343(16) 0.31037(15) 0.25505(8) 0.0257(3) Uani 1 1 d .
H6 H 0.5548(19) 0.3806(19) 0.2797(10) 0.028(5) Uiso 1 1 d .
C7 C 0.66159(18) 0.22760(16) 0.27743(9) 0.0281(3) Uani 1 1 d .
H7 H 0.727(2) 0.2531(18) 0.3180(12) 0.029(5) Uiso 1 1 d .
C8 C 0.61333(16) 0.23350(16) -0.03192(9) 0.0270(3) Uani 1 1 d .
H8A H 0.5475 0.2247 -0.0005 0.040 Uiso 1 1 calc R
H8B H 0.5856 0.1841 -0.0747 0.040 Uiso 1 1 calc R
H8C H 0.6203 0.3213 -0.0447 0.040 Uiso 1 1 calc R
C9 C 0.76915(16) 0.00286(14) 0.02287(9) 0.0267(3) Uani 1 1 d .
H9A H 0.8502 -0.0280 0.0524 0.040 Uiso 1 1 calc R
H9B H 0.7600 -0.0353 -0.0240 0.040 Uiso 1 1 calc R
H9C H 0.6920 -0.0189 0.0446 0.040 Uiso 1 1 calc R
C10 C 0.90236(16) 0.20929(16) -0.04565(8) 0.0252(3) Uani 1 1 d .
H10A H 0.9002 0.2981 -0.0576 0.038 Uiso 1 1 calc R
H10B H 0.8795 0.1601 -0.0889 0.038 Uiso 1 1 calc R
H10C H 0.9917 0.1866 -0.0218 0.038 Uiso 1 1 calc R
C11 C 1.08105(14) 0.13471(14) 0.14833(8) 0.0243(3) Uani 1 1 d .
H11A H 1.0423 0.0762 0.1783 0.036 Uiso 1 1 calc R
H11B H 1.1718 0.1556 0.1707 0.036 Uiso 1 1 calc R
H11C H 1.0829 0.0964 0.1023 0.036 Uiso 1 1 calc R
C12 C 1.06901(16) 0.39697(16) 0.08961(9) 0.0306(3) Uani 1 1 d .
H12A H 1.0838 0.3626 0.0444 0.046 Uiso 1 1 calc R
H12B H 1.1547 0.4165 0.1188 0.046 Uiso 1 1 calc R
H12C H 1.0157 0.4731 0.0813 0.046 Uiso 1 1 calc R
C13 C 0.97319(16) 0.34806(18) 0.22559(9) 0.0319(4) Uani 1 1 d .
H13A H 0.9148 0.4211 0.2205 0.048 Uiso 1 1 calc R
H13B H 1.0629 0.3730 0.2475 0.048 Uiso 1 1 calc R
H13C H 0.9391 0.2859 0.2553 0.048 Uiso 1 1 calc R
C14 C 0.70271(17) 0.53646(14) 0.07084(8) 0.0280(3) Uani 1 1 d .
H14A H 0.6199 0.5527 0.0372 0.034 Uiso 1 1 calc R
H14B H 0.7622 0.4841 0.0474 0.034 Uiso 1 1 calc R
C15 C 0.7700(2) 0.65686(16) 0.09694(12) 0.0444(5) Uani 1 1 d .
H15A H 0.7571 0.7212 0.0595 0.053 Uiso 1 1 calc R
H15B H 0.8664 0.6441 0.1128 0.053 Uiso 1 1 calc R
C16 C 0.70200(17) 0.69397(15) 0.15807(9) 0.0292(3) Uani 1 1 d .
H16A H 0.6328 0.7576 0.1431 0.035 Uiso 1 1 calc R
H16B H 0.7672 0.7282 0.1973 0.035 Uiso 1 1 calc R
C17 C 0.64022(16) 0.57517(14) 0.18056(9) 0.0268(3) Uani 1 1 d .
H17A H 0.6763 0.5556 0.2304 0.032 Uiso 1 1 calc R
H17B H 0.5426 0.5842 0.1755 0.032 Uiso 1 1 calc R

loop_
_atom_site_aniso_label
_atom_site_aniso_U_11
_atom_site_aniso_U_22
_atom_site_aniso_U_33
_atom_site_aniso_U_23
_atom_site_aniso_U_13
_atom_site_aniso_U_12
Zr 0.01515(8) 0.01266(7) 0.01719(8) -0.00063(4) 0.00603(5) -0.00080(4)
Si1 0.01608(17) 0.01800(18) 0.01718(17) -0.00209(13) 0.00409(13) 0.00179(13)
Si2 0.01441(17) 0.01639(18) 0.01986(18) -0.00056(14) 0.00327(14) 0.00034(13)
O 0.0246(5) 0.0136(5) 0.0234(5) -0.0001(4) 0.0103(4) 0.0013(4)
N 0.0149(5) 0.0148(5) 0.0179(6) -0.0008(4) 0.0049(5) 0.0006(4)
C1 0.0338(8) 0.0287(8) 0.0322(8) 0.0141(7) 0.0151(7) 0.0071(7)
C2 0.0403(9) 0.0136(7) 0.0427(9) 0.0031(6) 0.0245(7) -0.0018(6)
C3 0.0316(8) 0.0232(7) 0.0348(8) -0.0088(6) 0.0162(7) -0.0145(6)
C4 0.0184(7) 0.0335(8) 0.0314(8) 0.0004(7) 0.0071(6) -0.0083(6)
C5 0.0208(7) 0.0234(7) 0.0371(8) 0.0012(6) 0.0163(6) 0.0013(6)
C6 0.0321(8) 0.0222(7) 0.0275(7) -0.0053(6) 0.0183(6) -0.0038(6)
C7 0.0319(8) 0.0344(9) 0.0197(7) 0.0026(6) 0.0090(6) -0.0040(7)
C8 0.0216(7) 0.0361(9) 0.0226(8) -0.0021(6) 0.0016(6) 0.0041(6)
C9 0.0301(8) 0.0201(7) 0.0313(8) -0.0072(6) 0.0092(6) -0.0009(6)
C10 0.0246(7) 0.0308(8) 0.0219(7) 0.0007(6) 0.0085(6) 0.0037(6)
C11 0.0206(7) 0.0244(7) 0.0278(7) 0.0039(6) 0.0038(5) 0.0050(6)
C12 0.0231(7) 0.0270(8) 0.0411(9) 0.0074(7) 0.0036(6) -0.0067(6)
C13 0.0231(7) 0.0421(9) 0.0295(8) -0.0152(7) 0.0011(6) 0.0016(7)
C14 0.0401(9) 0.0200(7) 0.0272(8) 0.0066(6) 0.0156(7) 0.0080(6)
C15 0.0555(11) 0.0177(8) 0.0706(14) 0.0005(8) 0.0415(11) -0.0042(8)
C16 0.0350(8) 0.0187(7) 0.0340(8) -0.0027(6) 0.0064(7) -0.0058(7)
C17 0.0331(8) 0.0170(7) 0.0338(8) -0.0060(6) 0.0154(6) 0.0000(6)

loop_
_atom_type_symbol
_atom_type_description
_atom_type_scat_dispersion_real
_atom_type_scat_dispersion_imag
_atom_type_scat_source
C C 0.0181 0.0091 'International Tables Vol C Tables 4.2.6.8 and 6.1.1.4'
H H 0.0000 0.0000 'International Tables Vol C Tables 4.2.6.8 and 6.1.1.4'
O O 0.0492 0.0322 'International Tables Vol C Tables 4.2.6.8 and 6.1.1.4'
Si Si 0.2541 0.3302 'International Tables Vol C Tables 4.2.6.8 and 6.1.1.4'
Zr Zr -0.1862 2.2449 'International Tables Vol C Tables 4.2.6.8 and 6.1.1.4'
N N 0.0311 0.0180 'International Tables Vol C Tables 4.2.6.8 and 6.1.1.4'

loop_
_geom_angle_atom_site_label_1
_geom_angle_atom_site_label_2
_geom_angle_atom_site_label_3
_geom_angle
N Zr C3 111.45(5)
N Zr C7 132.86(5)
C3 Zr C7 86.48(6)
N Zr C4 133.56(5)
C3 Zr C4 35.74(6)
C7 Zr C4 86.41(6)
N Zr C1 111.27(5)
C3 Zr C1 66.38(6)
C7 Zr C1 35.56(6)
C4 Zr C1 86.29(6)
N Zr O 84.31(4)
C3 Zr O 137.99(5)
C7 Zr O 111.58(5)
C4 Zr O 105.36(5)
C1 Zr O 145.54(5)
N Zr C2 103.47(5)
C3 Zr C2 35.26(6)
C7 Zr C2 66.17(6)
C4 Zr C2 66.34(6)
C1 Zr C2 35.06(7)
O Zr C2 171.20(5)
N Zr C6 161.09(5)
C3 Zr C6 84.94(5)
C7 Zr C6 35.12(6)
C4 Zr C6 65.33(6)
C1 Zr C6 65.62(6)
O Zr C6 89.54(5)
C2 Zr C6 84.30(6)
N Zr C5 161.80(5)
C3 Zr C5 65.63(6)
C7 Zr C5 65.32(6)
C4 Zr C5 34.92(6)
C1 Zr C5 84.54(6)
O Zr C5 87.23(5)
C2 Zr C5 84.14(6)
C6 Zr C5 34.10(6)
N Si1 C10 112.97(7)
N Si1 C8 109.54(7)
C10 Si1 C8 106.99(7)
N Si1 C9 112.40(6)
C10 Si1 C9 106.87(7)
C8 Si1 C9 107.80(7)
N Si2 C11 111.78(6)
N Si2 C13 109.01(7)
C11 Si2 C13 108.37(8)
N Si2 C12 114.05(7)
C11 Si2 C12 107.87(7)
C13 Si2 C12 105.45(8)
C14 O C17 107.29(11)
C14 O Zr 128.26(8)
C17 O Zr 124.28(9)
Si1 N Si2 124.05(7)
Si1 N Zr 117.58(6)
Si2 N Zr 116.67(6)
C2 C1 C7 128.69(16)
C2 C1 Zr 73.20(9)
C7 C1 Zr 72.10(9)
C1 C2 C3 128.60(15)
C1 C2 Zr 71.74(9)
C3 C2 Zr 71.11(9)
C2 C3 C4 128.71(15)
C2 C3 Zr 73.64(9)
C4 C3 Zr 72.58(9)
C5 C4 C3 127.97(16)
C5 C4 Zr 75.41(9)
C3 C4 Zr 71.67(9)
C6 C5 C4 128.53(15)
C6 C5 Zr 72.36(8)
C4 C5 Zr 69.67(8)
C5 C6 C7 129.03(15)
C5 C6 Zr 73.53(9)
C7 C6 Zr 70.10(9)
C1 C7 C6 127.91(16)
C1 C7 Zr 72.34(9)
C6 C7 Zr 74.77(9)
O C14 C15 104.03(13)
C14 C15 C16 103.94(13)
C15 C16 C17 105.46(13)
O C17 C16 106.25(12)

loop_
_geom_bond_atom_site_label_1
_geom_bond_atom_site_label_2
_geom_bond_distance
Zr N 2.1436(12)
Zr C3 2.3214(15)
Zr C7 2.3320(16)
Zr C4 2.3333(15)
Zr C1 2.3352(16)
Zr O 2.3361(10)
Zr C2 2.3542(15)
Zr C6 2.3930(14)
Zr C5 2.4080(14)
Si1 N 1.7229(12)
Si1 C10 1.8771(16)
Si1 C8 1.8774(16)
Si1 C9 1.8795(16)
Si2 N 1.7238(12)
Si2 C11 1.8678(15)
Si2 C13 1.8768(16)
Si2 C12 1.8798(16)
O C14 1.4476(17)
O C17 1.4610(17)
C1 C2 1.413(3)
C1 C7 1.425(2)
C2 C3 1.416(3)
C3 C4 1.428(2)
C4 C5 1.424(2)
C5 C6 1.408(2)
C6 C7 1.427(2)
C14 C15 1.510(2)
C15 C16 1.516(2)
C16 C17 1.518(2)

loop_
_geom_torsion_atom_site_label_1
_geom_torsion_atom_site_label_2
_geom_torsion_atom_site_label_3
_geom_torsion_atom_site_label_4
_geom_torsion
N Zr O C14 33.25(12)
C3 Zr O C14 -82.76(13)
C7 Zr O C14 167.33(12)
C4 Zr O C14 -100.45(12)
C1 Zr O C14 153.19(12)
C2 Zr O C14 -119.3(3)
C6 Zr O C14 -164.66(12)
C5 Zr O C14 -130.62(12)
N Zr O C17 -152.12(11)
C3 Zr O C17 91.87(12)
C7 Zr O C17 -18.04(12)
C4 Zr O C17 74.18(12)
C1 Zr O C17 -32.17(15)
C2 Zr O C17 55.4(4)
C6 Zr O C17 9.97(11)
C5 Zr O C17 44.02(11)
C10 Si1 N Si2 -31.63(10)
C8 Si1 N Si2 -150.79(8)
C9 Si1 N Si2 89.41(9)
C10 Si1 N Zr 163.78(7)
C8 Si1 N Zr 44.62(9)
C9 Si1 N Zr -75.19(8)
C11 Si2 N Si1 -55.64(10)
C13 Si2 N Si1 -175.41(9)
C12 Si2 N Si1 67.06(10)
C11 Si2 N Zr 109.09(7)
C13 Si2 N Zr -10.69(9)
C12 Si2 N Zr -128.22(8)
C3 Zr N Si1 28.30(8)
C7 Zr N Si1 134.23(7)
C4 Zr N Si1 -5.62(10)
C1 Zr N Si1 100.30(8)
O Zr N Si1 -111.45(6)
C2 Zr N Si1 64.39(8)
C6 Zr N Si1 176.96(13)
C5 Zr N Si1 -48.71(18)
C3 Zr N Si2 -137.45(7)
C7 Zr N Si2 -31.51(10)
C4 Zr N Si2 -171.36(7)
C1 Zr N Si2 -65.45(8)
O Zr N Si2 82.81(6)
C2 Zr N Si2 -101.35(7)
C6 Zr N Si2 11.22(19)
C5 Zr N Si2 145.55(14)
N Zr C1 C2 -83.13(10)
C3 Zr C1 C2 21.82(9)
C7 Zr C1 C2 141.60(15)
C4 Zr C1 C2 52.58(10)
O Zr C1 C2 164.58(8)
C6 Zr C1 C2 117.12(11)
C5 Zr C1 C2 87.58(10)
N Zr C1 C7 135.27(10)
C3 Zr C1 C7 -119.78(11)
C4 Zr C1 C7 -89.02(11)
O Zr C1 C7 22.98(15)
C2 Zr C1 C7 -141.60(15)
C6 Zr C1 C7 -24.47(10)
C5 Zr C1 C7 -54.02(10)
C7 C1 C2 C3 3.6(3)
Zr C1 C2 C3 -45.59(16)
C7 C1 C2 Zr 49.22(16)
N Zr C2 C1 107.95(10)
C3 Zr C2 C1 -143.84(14)
C7 Zr C2 C1 -23.26(9)
C4 Zr C2 C1 -120.09(11)
O Zr C2 C1 -100.3(3)
C6 Zr C2 C1 -54.56(10)
C5 Zr C2 C1 -88.84(10)
N Zr C2 C3 -108.21(9)
C7 Zr C2 C3 120.58(11)
C4 Zr C2 C3 23.76(9)
C1 Zr C2 C3 143.84(14)
O Zr C2 C3 43.6(4)
C6 Zr C2 C3 89.29(10)
C5 Zr C2 C3 55.00(10)
C1 C2 C3 C4 -4.8(3)
Zr C2 C3 C4 -50.57(15)
C1 C2 C3 Zr 45.80(16)
N Zr C3 C2 82.98(10)
C7 Zr C3 C2 -52.09(10)
C4 Zr C3 C2 -140.83(15)
C1 Zr C3 C2 -21.71(9)
O Zr C3 C2 -170.94(8)
C6 Zr C3 C2 -87.28(10)
C5 Zr C3 C2 -116.54(11)
N Zr C3 C4 -136.19(9)
C7 Zr C3 C4 88.74(10)
C1 Zr C3 C4 119.12(11)
O Zr C3 C4 -30.11(13)
C2 Zr C3 C4 140.83(15)
C6 Zr C3 C4 53.55(10)
C5 Zr C3 C4 24.29(10)
C2 C3 C4 C5 -2.5(3)
Zr C3 C4 C5 -53.47(15)
C2 C3 C4 Zr 50.96(15)
N Zr C4 C5 -158.12(9)
C3 Zr C4 C5 139.11(15)
C7 Zr C4 C5 50.14(10)
C1 Zr C4 C5 85.78(10)
O Zr C4 C5 -61.26(10)
C2 Zr C4 C5 115.65(11)
C6 Zr C4 C5 20.96(9)
N Zr C4 C3 62.77(12)
C7 Zr C4 C3 -88.97(10)
C1 Zr C4 C3 -53.33(10)
O Zr C4 C3 159.63(9)
C2 Zr C4 C3 -23.46(10)
C6 Zr C4 C3 -118.16(11)
C5 Zr C4 C3 -139.11(15)
C3 C4 C5 C6 7.1(3)
Zr C4 C5 C6 -44.92(16)
C3 C4 C5 Zr 52.02(15)
N Zr C5 C6 -155.58(14)
C3 Zr C5 C6 119.75(11)
C7 Zr C5 C6 22.05(9)
C4 Zr C5 C6 144.57(15)
C1 Zr C5 C6 53.24(10)
O Zr C5 C6 -93.26(9)
C2 Zr C5 C6 88.48(10)
N Zr C5 C4 59.85(19)
C3 Zr C5 C4 -24.82(10)
C7 Zr C5 C4 -122.53(11)
C1 Zr C5 C4 -91.33(11)
O Zr C5 C4 122.17(10)
C2 Zr C5 C4 -56.09(11)
C6 Zr C5 C4 -144.57(15)
C4 C5 C6 C7 -1.8(3)
Zr C5 C6 C7 -45.86(16)
C4 C5 C6 Zr 44.01(15)
N Zr C6 C5 156.52(13)
C3 Zr C6 C5 -52.55(10)
C7 Zr C6 C5 -143.64(15)
C4 Zr C6 C5 -21.42(9)
C1 Zr C6 C5 -118.88(11)
O Zr C6 C5 85.75(9)
C2 Zr C6 C5 -87.97(10)
N Zr C6 C7 -59.84(19)
C3 Zr C6 C7 91.09(10)
C4 Zr C6 C7 122.22(11)
C1 Zr C6 C7 24.76(10)
O Zr C6 C7 -130.61(10)
C2 Zr C6 C7 55.68(10)
C5 Zr C6 C7 143.64(15)
C2 C1 C7 C6 3.7(3)
Zr C1 C7 C6 53.33(16)
C2 C1 C7 Zr -49.63(16)
C5 C6 C7 C1 -5.3(3)
Zr C6 C7 C1 -52.38(16)
C5 C6 C7 Zr 47.04(16)
N Zr C7 C1 -63.45(12)
C3 Zr C7 C1 52.82(11)
C4 Zr C7 C1 88.64(11)
O Zr C7 C1 -166.26(9)
C2 Zr C7 C1 22.96(10)
C6 Zr C7 C1 139.02(15)
C5 Zr C7 C1 117.56(11)
N Zr C7 C6 157.53(8)
C3 Zr C7 C6 -86.19(10)
C4 Zr C7 C6 -50.38(10)
C1 Zr C7 C6 -139.02(15)
O Zr C7 C6 54.73(10)
C2 Zr C7 C6 -116.05(11)
C5 Zr C7 C6 -21.46(9)
C17 O C14 C15 35.77(16)
Zr O C14 C15 -148.88(11)
O C14 C15 C16 -34.30(18)
C14 C15 C16 C17 20.4(2)
C14 O C17 C16 -22.72(16)
Zr O C17 C16 161.69(9)
C15 C16 C17 O 0.60(19)
